data_7020882
loop_
_publ_author_name
'Liu, Bin'
'Ding, Tuo'
'Hua, Wei-Jie'
'Liu, Xue-Mei'
'Hu, Huai-Ming'
'Li, Shu-Hua'
'Zheng, Li-Min'

_publ_section_title
;
 Diruthenium(iii,iii) diphosphonate with a spin ground state S = 2
;
_journal_issue 10
_journal_name_full 'Dalton Transactions'
_journal_page_first 3429
_journal_paper_doi 10.1039/c2dt32306k
_journal_volume 42
_journal_year 2013
_chemical_formula_moiety 'C4 H8 C12 O14 P4 Ru2, 2(C4 H12 N2), 6(H2 O)'
_chemical_formula_sum 'C12 H44 Cl2 N4 O20 P4 Ru2'
_chemical_formula_weight 961.43
_chemical_name_systematic
;
?
;
_space_group_IT_number 2
_symmetry_cell_setting triclinic
_symmetry_space_group_name_Hall '-P 1'
_symmetry_space_group_name_H-M 'P -1'
_atom_sites_solution_hydrogens geom
_atom_sites_solution_primary direct
_atom_sites_solution_secondary difmap
_audit_creation_method SHELXL-97
_cell_angle_alpha 92.616(5)
_cell_angle_beta 93.460(5)
_cell_angle_gamma 105.802(4)
_cell_formula_units_Z 1
_cell_length_a 8.902(3)
_cell_length_b 9.285(3)
_cell_length_c 10.041(3)
_cell_measurement_temperature 296(2)
_cell_volume 795.5(4)
_computing_cell_refinement 'Bruker SMART'
_computing_data_collection 'Bruker SMART'
_computing_data_reduction 'Bruker SHELXTL'
_computing_molecular_graphics 'Bruker SHELXTL'
_computing_publication_material 'Bruker SHELXTL'
_computing_structure_refinement 'SHELXL-97 (Sheldrick, 1997)'
_computing_structure_solution 'SHELXS-97 (Sheldrick, 1990)'
_diffrn_ambient_temperature 296(2)
_diffrn_measured_fraction_theta_full 0.979
_diffrn_measured_fraction_theta_max 0.979
_diffrn_measurement_device_type 'APEX II CCD'
_diffrn_measurement_method '\w-\p scans'
_diffrn_radiation_monochromator graphite
_diffrn_radiation_source 'fine-focus sealed tube'
_diffrn_radiation_type MoK\a
_diffrn_radiation_wavelength 0.71073
_diffrn_reflns_av_R_equivalents 0.0194
_diffrn_reflns_av_sigmaI/netI 0.0481
_diffrn_reflns_limit_h_max 10
_diffrn_reflns_limit_h_min -9
_diffrn_reflns_limit_k_max 11
_diffrn_reflns_limit_k_min -11
_diffrn_reflns_limit_l_max 11
_diffrn_reflns_limit_l_min -10
_diffrn_reflns_number 3928
_diffrn_reflns_theta_full 25.05
_diffrn_reflns_theta_max 25.05
_diffrn_reflns_theta_min 2.04
_exptl_absorpt_coefficient_mu 1.404
_exptl_absorpt_correction_T_max 0.7665
_exptl_absorpt_correction_T_min 0.6035
_exptl_absorpt_correction_type multi-scan
_exptl_absorpt_process_details sadabs
_exptl_crystal_colour modena
_exptl_crystal_density_diffrn 2.007
_exptl_crystal_density_method 'not measured'
_exptl_crystal_description rodlike
_exptl_crystal_F_000 486
_exptl_crystal_size_max 0.40
_exptl_crystal_size_mid 0.20
_exptl_crystal_size_min 0.20
_refine_diff_density_max 0.617
_refine_diff_density_min -0.488
_refine_diff_density_rms 0.119
_refine_ls_extinction_method none
_refine_ls_goodness_of_fit_ref 1.013
_refine_ls_hydrogen_treatment mixed
_refine_ls_matrix_type full
_refine_ls_number_parameters 218
_refine_ls_number_reflns 2753
_refine_ls_number_restraints 6
_refine_ls_restrained_S_all 1.012
_refine_ls_R_factor_all 0.0560
_refine_ls_R_factor_gt 0.0405
_refine_ls_shift/su_max 0.002
_refine_ls_shift/su_mean 0.000
_refine_ls_structure_factor_coef Fsqd
_refine_ls_weighting_details 'calc w=1/[\s^2^(Fo^2^)+(0.0568P)^2^+0.0000P] where P=(Fo^2^+2Fc^2^)/3'
_refine_ls_weighting_scheme calc
_refine_ls_wR_factor_gt 0.0925
_refine_ls_wR_factor_ref 0.0990
_reflns_number_gt 2189
_reflns_number_total 2753
_reflns_threshold_expression >2sigma(I)
_cod_data_source_file c2dt32306k.txt
_cod_data_source_block sad
_cod_depositor_comments
;
The following automatic conversions were performed:

'_symmetry_cell_setting' value 'Triclinic' changed to 'triclinic'
according to /home/saulius/struct/CIF-dictionaries/cif_core.dic
dictionary named 'cif_core.dic' version 2.4.2 from 2011-04-26.

Automatic conversion script
Id: cif_fix_values 1891 2012-01-12 08:04:46Z andrius 
;
_cod_database_code 7020882

loop_
_symmetry_equiv_pos_as_xyz
'x, y, z'
'-x, -y, -z'

loop_
_atom_site_label
_atom_site_type_symbol
_atom_site_fract_x
_atom_site_fract_y
_atom_site_fract_z
_atom_site_U_iso_or_equiv
_atom_site_adp_type
_atom_site_occupancy
_atom_site_symmetry_multiplicity
_atom_site_calc_flag
_atom_site_refinement_flags
Ru1 Ru 0.87425(5) -0.03511(4) 1.04862(4) 0.01893(15) Uani 1 1 d .
P1 P 0.85262(16) -0.10109(14) 0.74759(13) 0.0221(3) Uani 1 1 d .
P2 P 0.90337(16) 0.21653(14) 0.86212(13) 0.0224(3) Uani 1 1 d .
Cl1 Cl 0.61196(17) -0.13260(16) 1.14635(15) 0.0380(4) Uani 1 1 d .
N1 N 0.7545(5) 0.3990(5) 0.3683(4) 0.0338(11) Uani 1 1 d .
H1A H 0.8526 0.4303 0.4070 0.041 Uiso 1 1 calc R
H1B H 0.6920 0.3498 0.4285 0.041 Uiso 1 1 calc R
N2 N 0.5292(5) 0.3703(5) 0.1499(4) 0.0294(10) Uani 1 1 d .
H2A H 0.4294 0.3366 0.1153 0.035 Uiso 1 1 calc R
H2B H 0.5870 0.4175 0.0861 0.035 Uiso 1 1 calc R
O1 O 0.7730(4) -0.1484(3) 0.8786(3) 0.0228(8) Uani 1 1 d .
O2 O 1.0316(4) -0.0736(3) 0.7787(3) 0.0221(8) Uani 1 1 d .
O3 O 0.7849(4) -0.2108(4) 0.6336(3) 0.0289(8) Uani 1 1 d .
O4 O 0.8175(4) 0.1432(3) 0.9816(3) 0.0241(8) Uani 1 1 d .
O5 O 1.0783(4) 0.2197(3) 0.8852(3) 0.0239(8) Uani 1 1 d .
O6 O 0.8826(4) 0.3661(4) 0.8375(3) 0.0310(9) Uani 1 1 d .
O7 O 0.6591(5) 0.0674(5) 0.6919(4) 0.0467(11) Uani 1 1 d .
H7 H 0.6253 0.0966 0.7591 0.070 Uiso 1 1 calc R
C1 C 0.8267(6) 0.0845(5) 0.7166(5) 0.0260(12) Uani 1 1 d .
C2 C 0.9031(7) 0.1412(6) 0.5924(5) 0.0320(13) Uani 1 1 d .
H2C H 0.8562 0.0728 0.5172 0.048 Uiso 1 1 calc R
H2D H 1.0129 0.1489 0.6034 0.048 Uiso 1 1 calc R
H2E H 0.8890 0.2382 0.5772 0.048 Uiso 1 1 calc R
C3 C 0.7019(7) 0.5313(6) 0.3303(6) 0.0330(13) Uani 1 1 d .
H3A H 0.7719 0.5879 0.2690 0.040 Uiso 1 1 calc R
H3B H 0.7042 0.5962 0.4093 0.040 Uiso 1 1 calc R
C4 C 0.5373(7) 0.4791(6) 0.2645(5) 0.0335(13) Uani 1 1 d .
H4A H 0.4657 0.4324 0.3292 0.040 Uiso 1 1 calc R
H4B H 0.5057 0.5647 0.2336 0.040 Uiso 1 1 calc R
C5 C 0.5855(7) 0.2417(6) 0.1867(6) 0.0345(14) Uani 1 1 d .
H5A H 0.5829 0.1769 0.1075 0.041 Uiso 1 1 calc R
H5B H 0.5174 0.1841 0.2487 0.041 Uiso 1 1 calc R
C6 C 0.7508(7) 0.2950(6) 0.2506(6) 0.0395(15) Uani 1 1 d .
H6A H 0.7855 0.2099 0.2785 0.047 Uiso 1 1 calc R
H6B H 0.8207 0.3460 0.1866 0.047 Uiso 1 1 calc R
O8 O 0.9080(5) 0.5404(4) 0.6175(4) 0.0320(9) Uani 1 1 d D
O9 O 0.4834(6) 0.7515(6) 0.4788(5) 0.0583(13) Uani 1 1 d D
O10 O 0.2783(5) 0.4757(4) 0.0285(4) 0.0315(9) Uani 1 1 d D
H8A H 0.880(7) 0.492(5) 0.685(4) 0.047 Uiso 1 1 d D
H8B H 0.881(7) 0.620(4) 0.624(6) 0.047 Uiso 1 1 d D
H9A H 0.574(4) 0.785(7) 0.517(6) 0.047 Uiso 1 1 d D
H9B H 0.521(7) 0.796(6) 0.413(4) 0.047 Uiso 1 1 d D
H10A H 0.221(6) 0.521(6) 0.067(6) 0.047 Uiso 1 1 d D
H10B H 0.205(5) 0.412(5) -0.015(5) 0.047 Uiso 1 1 d D

loop_
_atom_site_aniso_label
_atom_site_aniso_U_11
_atom_site_aniso_U_22
_atom_site_aniso_U_33
_atom_site_aniso_U_23
_atom_site_aniso_U_13
_atom_site_aniso_U_12
Ru1 0.0181(2) 0.0174(2) 0.0216(2) 0.00089(15) 0.00052(16) 0.00554(16)
P1 0.0225(8) 0.0200(7) 0.0240(7) -0.0007(5) -0.0008(6) 0.0070(6)
P2 0.0265(8) 0.0203(7) 0.0225(7) 0.0017(5) 0.0006(6) 0.0101(6)
Cl1 0.0284(8) 0.0403(8) 0.0465(9) 0.0052(7) 0.0094(7) 0.0098(6)
N1 0.025(3) 0.037(3) 0.036(3) -0.003(2) -0.011(2) 0.005(2)
N2 0.023(3) 0.035(2) 0.027(2) 0.003(2) -0.0029(19) 0.004(2)
O1 0.023(2) 0.0184(17) 0.0248(19) -0.0012(14) -0.0019(15) 0.0030(15)
O2 0.025(2) 0.0210(17) 0.0221(18) -0.0022(14) -0.0005(15) 0.0109(15)
O3 0.029(2) 0.0260(19) 0.029(2) -0.0051(16) -0.0045(16) 0.0069(16)
O4 0.030(2) 0.0193(17) 0.0257(19) 0.0028(14) 0.0014(16) 0.0112(15)
O5 0.029(2) 0.0163(17) 0.0270(19) 0.0023(14) -0.0014(16) 0.0083(15)
O6 0.044(3) 0.0209(18) 0.034(2) 0.0028(16) 0.0080(18) 0.0166(17)
O7 0.042(3) 0.056(3) 0.046(3) 0.000(2) -0.004(2) 0.022(2)
C1 0.030(3) 0.022(3) 0.028(3) 0.001(2) -0.007(2) 0.012(2)
C2 0.048(4) 0.029(3) 0.023(3) 0.007(2) 0.012(3) 0.013(3)
C3 0.033(4) 0.029(3) 0.036(3) -0.002(2) -0.003(3) 0.008(3)
C4 0.039(4) 0.030(3) 0.036(3) 0.005(2) 0.000(3) 0.017(3)
C5 0.033(4) 0.035(3) 0.036(3) -0.004(3) -0.001(3) 0.011(3)
C6 0.037(4) 0.041(3) 0.041(4) -0.011(3) -0.011(3) 0.018(3)
O8 0.038(2) 0.034(2) 0.028(2) 0.0016(17) 0.0038(18) 0.0151(19)
O9 0.061(4) 0.067(3) 0.040(3) 0.013(2) -0.001(2) 0.005(3)
O10 0.023(2) 0.025(2) 0.046(3) -0.0041(17) 0.0030(18) 0.0061(16)

loop_
_atom_type_symbol
_atom_type_description
_atom_type_scat_dispersion_real
_atom_type_scat_dispersion_imag
_atom_type_scat_source
C C 0.0033 0.0016 'International Tables Vol C Tables 4.2.6.8 and 6.1.1.4'
H H 0.0000 0.0000 'International Tables Vol C Tables 4.2.6.8 and 6.1.1.4'
N N 0.0061 0.0033 'International Tables Vol C Tables 4.2.6.8 and 6.1.1.4'
O O 0.0106 0.0060 'International Tables Vol C Tables 4.2.6.8 and 6.1.1.4'
P P 0.1023 0.0942 'International Tables Vol C Tables 4.2.6.8 and 6.1.1.4'
Cl Cl 0.1484 0.1585 'International Tables Vol C Tables 4.2.6.8 and 6.1.1.4'
Ru Ru -1.2594 0.8363 'International Tables Vol C Tables 4.2.6.8 and 6.1.1.4'

loop_
_geom_angle_atom_site_label_1
_geom_angle_atom_site_label_2
_geom_angle_atom_site_label_3
_geom_angle
_geom_angle_site_symmetry_1
_geom_angle_site_symmetry_3
O2 Ru1 O1 177.90(13) 2_757 .
O2 Ru1 O4 92.47(13) 2_757 .
O1 Ru1 O4 88.10(13) . .
O2 Ru1 O5 88.87(13) 2_757 2_757
O1 Ru1 O5 90.49(13) . 2_757
O4 Ru1 O5 177.55(13) . 2_757
O2 Ru1 Ru1 91.36(10) 2_757 2_757
O1 Ru1 Ru1 90.64(10) . 2_757
O4 Ru1 Ru1 91.88(10) . 2_757
O5 Ru1 Ru1 90.14(10) 2_757 2_757
O2 Ru1 Cl1 91.12(10) 2_757 .
O1 Ru1 Cl1 86.83(10) . .
O4 Ru1 Cl1 92.48(11) . .
O5 Ru1 Cl1 85.45(11) 2_757 .
Ru1 Ru1 Cl1 174.89(4) 2_757 .
O3 P1 O2 114.3(2) . .
O3 P1 O1 112.0(2) . .
O2 P1 O1 107.14(19) . .
O3 P1 C1 111.5(2) . .
O2 P1 C1 105.1(2) . .
O1 P1 C1 106.3(2) . .
O6 P2 O4 114.0(2) . .
O6 P2 O5 112.5(2) . .
O4 P2 O5 107.80(19) . .
O6 P2 C1 110.8(2) . .
O4 P2 C1 105.9(2) . .
O5 P2 C1 105.3(2) . .
C6 N1 C3 111.8(4) . .
C6 N1 H1A 109.3 . .
C3 N1 H1A 109.3 . .
C6 N1 H1B 109.3 . .
C3 N1 H1B 109.3 . .
H1A N1 H1B 107.9 . .
C5 N2 C4 113.0(4) . .
C5 N2 H2A 109.0 . .
C4 N2 H2A 109.0 . .
C5 N2 H2B 109.0 . .
C4 N2 H2B 109.0 . .
H2A N2 H2B 107.8 . .
P1 O1 Ru1 117.46(19) . .
P1 O2 Ru1 117.49(18) . 2_757
P2 O4 Ru1 117.13(19) . .
P2 O5 Ru1 117.42(19) . 2_757
C1 O7 H7 109.5 . .
O7 C1 C2 107.2(4) . .
O7 C1 P2 109.2(3) . .
C2 C1 P2 111.5(4) . .
O7 C1 P1 107.9(3) . .
C2 C1 P1 110.2(3) . .
P2 C1 P1 110.7(3) . .
C1 C2 H2C 109.5 . .
C1 C2 H2D 109.5 . .
H2C C2 H2D 109.5 . .
C1 C2 H2E 109.5 . .
H2C C2 H2E 109.5 . .
H2D C2 H2E 109.5 . .
N1 C3 C4 109.4(4) . .
N1 C3 H3A 109.8 . .
C4 C3 H3A 109.8 . .
N1 C3 H3B 109.8 . .
C4 C3 H3B 109.8 . .
H3A C3 H3B 108.2 . .
N2 C4 C3 110.4(5) . .
N2 C4 H4A 109.6 . .
C3 C4 H4A 109.6 . .
N2 C4 H4B 109.6 . .
C3 C4 H4B 109.6 . .
H4A C4 H4B 108.1 . .
N2 C5 C6 110.3(4) . .
N2 C5 H5A 109.6 . .
C6 C5 H5A 109.6 . .
N2 C5 H5B 109.6 . .
C6 C5 H5B 109.6 . .
H5A C5 H5B 108.1 . .
N1 C6 C5 109.1(5) . .
N1 C6 H6A 109.9 . .
C5 C6 H6A 109.9 . .
N1 C6 H6B 109.9 . .
C5 C6 H6B 109.9 . .
H6A C6 H6B 108.3 . .
H8A O8 H8B 108(6) . .
H9A O9 H9B 86(6) . .
H10A O10 H10B 96(6) . .

loop_
_geom_bond_atom_site_label_1
_geom_bond_atom_site_label_2
_geom_bond_distance
_geom_bond_site_symmetry_2
Ru1 O2 1.982(3) 2_757
Ru1 O1 1.991(3) .
Ru1 O4 1.991(3) .
Ru1 O5 2.006(3) 2_757
Ru1 Ru1 2.4326(10) 2_757
Ru1 Cl1 2.5379(16) .
P1 O3 1.479(3) .
P1 O2 1.554(4) .
P1 O1 1.556(3) .
P1 C1 1.838(5) .
P2 O6 1.480(3) .
P2 O4 1.546(4) .
P2 O5 1.552(4) .
P2 C1 1.834(5) .
N1 C6 1.485(6) .
N1 C3 1.485(7) .
N1 H1A 0.9000 .
N1 H1B 0.9000 .
N2 C5 1.469(6) .
N2 C4 1.482(6) .
N2 H2A 0.9000 .
N2 H2B 0.9000 .
O2 Ru1 1.982(3) 2_757
O5 Ru1 2.006(3) 2_757
O7 C1 1.461(6) .
O7 H7 0.8200 .
C1 C2 1.504(7) .
C2 H2C 0.9600 .
C2 H2D 0.9600 .
C2 H2E 0.9600 .
C3 C4 1.512(8) .
C3 H3A 0.9700 .
C3 H3B 0.9700 .
C4 H4A 0.9700 .
C4 H4B 0.9700 .
C5 C6 1.510(7) .
C5 H5A 0.9700 .
C5 H5B 0.9700 .
C6 H6A 0.9700 .
C6 H6B 0.9700 .
O8 H8A 0.84(2) .
O8 H8B 0.83(2) .
O9 H9A 0.85(2) .
O9 H9B 0.84(2) .
O10 H10A 0.84(2) .
O10 H10B 0.84(2) .

loop_
_geom_hbond_atom_site_label_D
_geom_hbond_atom_site_label_H
_geom_hbond_atom_site_label_A
_geom_hbond_distance_DH
_geom_hbond_distance_HA
_geom_hbond_distance_DA
_geom_hbond_angle_DHA
_geom_hbond_site_symmetry_A
N1 H1B O9 0.90 1.91 2.787(7) 164.6 2_666
N1 H1A O8 0.90 2.10 2.895(6) 146.2 2_766
N1 H1A O8 0.90 2.27 2.858(6) 122.5 .
N2 H2A O1 0.90 2.15 2.899(5) 140.4 2_656
N2 H2A O10 0.90 2.27 2.899(6) 126.9 .
N2 H2B O10 0.90 1.83 2.731(6) 173.4 2_665
O7 H7 Cl1 0.82 2.46 3.164(5) 143.9 2_657
O8 H8A O6 0.84(2) 1.97(3) 2.781(5) 161(6) .
O8 H8B O3 0.83(2) 1.99(2) 2.816(5) 171(6) 1_565
O9 H9A O3 0.85(2) 2.14(3) 2.946(6) 159(6) 1_565
O9 H9B O7 0.84(2) 2.51(6) 2.922(7) 111(5) 2_666
O10 H10A O6 0.84(2) 1.85(2) 2.687(5) 173(6) 2_666
O10 H10B O5 0.84(2) 2.02(3) 2.822(5) 162(6) 1_454

loop_
_geom_torsion_atom_site_label_1
_geom_torsion_atom_site_label_2
_geom_torsion_atom_site_label_3
_geom_torsion_atom_site_label_4
_geom_torsion
_geom_torsion_site_symmetry_1
_geom_torsion_site_symmetry_4
O3 P1 O1 Ru1 168.93(19) . .
O2 P1 O1 Ru1 42.8(2) . .
C1 P1 O1 Ru1 -69.1(3) . .
O2 Ru1 O1 P1 173(3) 2_757 .
O4 Ru1 O1 P1 67.6(2) . .
O5 Ru1 O1 P1 -114.4(2) 2_757 .
Ru1 Ru1 O1 P1 -24.3(2) 2_757 .
Cl1 Ru1 O1 P1 160.1(2) . .
O3 P1 O2 Ru1 -166.82(19) . 2_757
O1 P1 O2 Ru1 -42.1(2) . 2_757
C1 P1 O2 Ru1 70.7(3) . 2_757
O6 P2 O4 Ru1 -166.9(2) . .
O5 P2 O4 Ru1 -41.3(2) . .
C1 P2 O4 Ru1 71.0(3) . .
O2 Ru1 O4 P2 113.3(2) 2_757 .
O1 Ru1 O4 P2 -68.8(2) . .
O5 Ru1 O4 P2 -124(3) 2_757 .
Ru1 Ru1 O4 P2 21.82(19) 2_757 .
Cl1 Ru1 O4 P2 -155.50(19) . .
O6 P2 O5 Ru1 169.57(19) . 2_757
O4 P2 O5 Ru1 43.1(2) . 2_757
C1 P2 O5 Ru1 -69.6(3) . 2_757
O6 P2 C1 O7 -61.4(4) . .
O4 P2 C1 O7 62.7(4) . .
O5 P2 C1 O7 176.7(3) . .
O6 P2 C1 C2 56.9(4) . .
O4 P2 C1 C2 -179.0(4) . .
O5 P2 C1 C2 -65.0(4) . .
O6 P2 C1 P1 -180.0(2) . .
O4 P2 C1 P1 -55.9(3) . .
O5 P2 C1 P1 58.1(3) . .
O3 P1 C1 O7 58.0(4) . .
O2 P1 C1 O7 -177.7(3) . .
O1 P1 C1 O7 -64.4(4) . .
O3 P1 C1 C2 -58.7(4) . .
O2 P1 C1 C2 65.6(4) . .
O1 P1 C1 C2 178.9(4) . .
O3 P1 C1 P2 177.4(2) . .
O2 P1 C1 P2 -58.3(3) . .
O1 P1 C1 P2 55.1(3) . .
C6 N1 C3 C4 58.6(6) . .
C5 N2 C4 C3 55.4(6) . .
N1 C3 C4 N2 -55.0(6) . .
C4 N2 C5 C6 -56.3(6) . .
C3 N1 C6 C5 -59.5(6) . .
N2 C5 C6 N1 56.9(6) . .
